data_2004648
loop_
_publ_author_name
'Singh, R.'
'Dikshit, S. K.'

_publ_section_title
;Bromo(<i>N</i>,<i>N</i>-dibutyl-<i>N</i>'-phenylthiourea-<i>S</i>)bis(triphenylphosphine-<i>P</i>)copper(I),
 [Cu(PPh~3~)~2~(dbptH)Br]
;
_journal_issue 3
_journal_name_full 'Acta Crystallographica Section C'
_journal_page_first 635
_journal_page_last 637
_journal_paper_doi 10.1107/S0108270195006500
_journal_volume 52
_journal_year 1996
_chemical_formula_analytical 'Cu C51 H54 N2 P2 S Br'
_chemical_formula_iupac '[Cu Br (C15 H24 N2 S)(C18 H15 P)2]'
_chemical_formula_moiety 'C51 H54 Br1 Cu1 N2 P2 S1'
_chemical_formula_sum 'C51 H54 Br Cu N2 P2 S'
_chemical_formula_weight 932.46
_chemical_melting_point 423
_chemical_name_common
;
Bromo-bis(triphenylphosphine-P})-(N,N-dibutyl-N'-phenylthiourea-S)
copper(I)
;
_chemical_name_systematic
;
Bromobis(triphenylphosphine-P})-(N,N-dibutyl-N'-phenylthiourea-S)
copper(I)
;
_space_group_IT_number 2
_symmetry_cell_setting triclinic
_symmetry_space_group_name_Hall '-P 1'
_symmetry_space_group_name_H-M 'P -1'
_audit_creation_method from_xtal_archive_file_using_CIFIO
_cell_angle_alpha 87.630(10)
_cell_angle_beta 78.64(2)
_cell_angle_gamma 66.760(10)
_cell_formula_units_Z 2
_cell_length_a 13.226(2)
_cell_length_b 13.230(2)
_cell_length_c 14.908(3)
_cell_measurement_reflns_used 25
_cell_measurement_temperature 293
_cell_measurement_theta_max 25
_cell_measurement_theta_min 12
_cell_volume 2348.1(7)
_computing_cell_refinement 'CAD-4 MACH PC Software'
_computing_data_collection 'CAD-4 MACH-PC Software (Enraf-Nonius, 1993)'
_computing_data_reduction 'Xtal3.2 DIFDAT SORTRF ADDREF (Hall, Flack & Stewart, 1992)'
_computing_molecular_graphics Xtal3.2
_computing_publication_material 'Xtal3.2 CIFIO'
_computing_structure_refinement 'Xtal3.2 CRYLSQ'
_computing_structure_solution 'Xtal3.2 SIMPEL'
_diffrn_ambient_temperature 293
_diffrn_measurement_device 'Enraf-Nonius CAD-4'
_diffrn_measurement_method \q/2\q
_diffrn_radiation_monochromator graphite
_diffrn_radiation_source xray_tube
_diffrn_radiation_type MoK\a
_diffrn_radiation_wavelength 0.71073
_diffrn_reflns_av_R_equivalents .013
_diffrn_reflns_av_sigmaI/netI .033
_diffrn_reflns_limit_h_max 14
_diffrn_reflns_limit_h_min 0
_diffrn_reflns_limit_k_max 14
_diffrn_reflns_limit_k_min -13
_diffrn_reflns_limit_l_max 16
_diffrn_reflns_limit_l_min -15
_diffrn_reflns_number 6438
_diffrn_reflns_reduction_process No_monochr_Lp_applied
_diffrn_reflns_theta_max 22.48
_diffrn_reflns_theta_min 1.39
_diffrn_standards_decay_% <1
_diffrn_standards_interval_count 225
_diffrn_standards_interval_time 60
_diffrn_standards_number 3
_exptl_absorpt_coefficient_mu 1.46
_exptl_absorpt_correction_type none
_exptl_absorpt_process_details none
_exptl_crystal_colour colourless
_exptl_crystal_density_diffrn 1.319
_exptl_crystal_density_meas 1.321
_exptl_crystal_description cubic
_exptl_crystal_F_000 967.85
_exptl_crystal_size_max 0.6
_exptl_crystal_size_mid 0.3
_exptl_crystal_size_min 0.2
_refine_diff_density_max .671
_refine_diff_density_min -.555
_refine_ls_extinction_method none
_refine_ls_goodness_of_fit_all 1.854
_refine_ls_goodness_of_fit_obs 2.225
_refine_ls_hydrogen_treatment 'H atoms refined isotropically'
_refine_ls_matrix_type full
_refine_ls_number_constraints 0
_refine_ls_number_parameters 523
_refine_ls_number_reflns 3973
_refine_ls_number_restraints 0
_refine_ls_R_factor_all .072
_refine_ls_R_factor_obs .037
_refine_ls_shift/esd_max 0.27E-3
_refine_ls_shift/esd_mean 0.1068E-4
_refine_ls_structure_factor_coef F
_refine_ls_weighting_scheme sigma
_refine_ls_wR_factor_all .034
_refine_ls_wR_factor_obs .032
_reflns_number_observed 3973
_reflns_number_total 6117
_reflns_observed_criterion refl_observed_if_Inet_>3_\s(Inet)
_cod_data_source_file na1183.cif
_cod_data_source_block rams2
_cod_original_formula_sum 'C51 H54 Br1 Cu1 N2 P2 S1'
_cod_database_code 2004648

loop_
_symmetry_equiv_pos_as_xyz
+x,+y,+z
-x,-y,-z

loop_
_atom_site_aniso_label
_atom_site_aniso_U_11
_atom_site_aniso_U_22
_atom_site_aniso_U_33
_atom_site_aniso_U_12
_atom_site_aniso_U_13
_atom_site_aniso_U_23
Cu .0395(4) .0351(4) .0407(4) -.0134(4) -.0066(4) -.0006(3)
Br .0527(4) .0557(4) .0342(4) -.0125(3) -.0043(3) -.0043(3)
S .0500(10) .0490(10) .0460(10) .0026(8) -.0123(8) -.0120(8)
P(1) .0400(10) .0312(9) .0372(9) -.0113(7) -.0023(8) -.0029(7)
P(2) .0430(10) .0400(10) .0410(10) -.0190(8) -.0103(8) .0028(8)
N(1) .039(3) .049(3) .039(3) -.007(3) -.003(2) -.016(2)
N(2) .047(3) .038(3) .043(3) -.003(3) -.007(3) -.010(3)
C(1) .033(4) .038(4) .042(4) -.006(3) .000(3) -.002(3)
C(2) .039(4) .027(3) .052(4) -.009(3) -.010(4) -.008(3)
C(3) .052(5) .065(5) .057(5) -.022(4) -.008(4) -.006(4)
C(4) .056(5) .074(5) .088(6) -.033(4) .004(5) -.026(5)
C(5) .067(5) .042(4) .123(7) -.018(4) -.044(6) -.012(5)
C(6) .100(7) .076(5) .071(5) -.050(5) -.043(5) .014(4)
C(7) .072(5) .067(5) .045(4) -.038(4) -.020(4) .006(3)
C(8) .067(5) .062(5) .047(4) -.002(4) -.012(4) -.021(3)
C(9) .111(7) .074(5) .084(6) -.031(5) -.037(5) -.024(4)
C(10) .116(9) .220(10) .124(9) -.056(8) -.031(7) -.082(8)
C(11) .190(10) .91(4) .170(10) -.26(2) .020(10) -.26(2)
C(12) .048(4) .032(4) .054(4) -.001(3) -.009(3) -.009(3)
C(13) .053(4) .043(4) .063(4) -.013(3) -.009(4) -.004(3)
C(14) .068(5) .062(5) .065(5) -.009(4) -.013(4) .007(4)
C(15) .117(6) .059(5) .074(5) -.039(5) -.005(5) .007(4)
C(16) .048(4) .035(4) .042(4) -.007(3) -.005(3) -.008(3)
C(17) .082(5) .071(5) .044(5) -.032(4) .003(4) .004(4)
C(18) .148(9) .103(7) .045(6) -.061(6) .005(5) .011(5)
C(19) .150(10) .066(6) .040(5) -.016(6) -.002(6) .002(4)
C(20) .102(7) .073(6) .064(6) -.009(5) -.038(5) -.013(4)
C(21) .075(5) .064(5) .051(5) -.027(4) -.012(4) -.003(4)
C(22) .038(4) .026(3) .046(4) -.011(3) .000(3) -.003(3)
C(23) .059(4) .041(4) .044(4) -.014(3) .001(3) -.008(3)
C(24) .066(5) .049(4) .043(4) -.016(4) .006(4) -.011(3)
C(25) .057(5) .041(4) .060(5) -.012(4) .011(4) -.010(4)
C(26) .057(5) .046(4) .070(5) .004(4) -.004(4) .001(4)
C(27) .050(4) .046(4) .047(4) -.005(3) -.001(3) .002(3)
C(28) .050(4) .042(4) .032(3) -.022(3) .001(3) -.002(3)
C(29) .050(4) .052(4) .054(4) -.023(4) -.012(3) .002(3)
C(30) .052(5) .079(5) .075(5) -.030(4) -.017(4) .008(4)
C(31) .077(6) .108(7) .064(5) -.064(5) -.017(4) .010(5)
C(32) .092(6) .076(6) .093(6) -.059(5) -.011(5) -.008(5)
C(33) .068(5) .051(5) .074(5) -.032(4) -.005(4) -.006(4)
C(34) .034(4) .047(4) .051(4) -.017(3) -.010(3) .007(3)
C(35) .048(4) .054(4) .074(5) -.022(4) .001(4) -.008(4)
C(36) .055(5) .059(5) .097(6) -.014(4) .002(4) -.017(4)
C(37) .050(5) .072(6) .079(5) -.001(4) .001(4) .005(4)
C(38) .046(5) .077(6) .114(7) -.024(4) .011(4) .028(5)
C(39) .048(4) .049(4) .112(6) -.024(4) .004(4) .005(4)
C(40) .042(4) .039(4) .053(4) -.021(3) -.013(3) .004(3)
C(41) .170(8) .060(5) .076(5) -.059(5) -.071(5) .023(4)
C(42) .210(10) .069(5) .091(6) -.071(6) -.090(6) .036(5)
C(43) .105(6) .046(5) .094(6) -.045(4) -.038(5) .018(4)
C(44) .103(6) .043(5) .095(6) -.030(4) -.032(5) -.011(4)
C(45) .082(5) .042(4) .066(5) -.023(4) -.030(4) .003(4)
C(46) .052(4) .042(4) .051(4) -.019(3) -.018(4) .005(3)
C(47) .067(5) .154(8) .056(5) -.042(5) -.015(4) -.018(5)
C(48) .111(7) .174(9) .043(5) -.051(7) -.011(5) -.030(5)
C(49) .132(9) .120(8) .067(6) -.040(7) -.054(6) .002(5)
C(50) .093(7) .171(9) .102(7) -.003(7) -.066(6) -.009(7)
C(51) .071(6) .120(7) .071(6) -.003(5) -.034(5) -.012(5)
H1 .10000 .10000 .10000 -.03945 -.01968 .00404
H3 .10000 .10000 .10000 -.03945 -.01968 .00404
H4 .10000 .10000 .10000 -.03945 -.01968 .00404
H5 .10000 .10000 .10000 -.03945 -.01968 .00404
H6 .10000 .10000 .10000 -.03945 -.01968 .00404
H7 .10000 .10000 .10000 -.03945 -.01968 .00404
H17 .10000 .10000 .10000 -.03945 -.01968 .00404
H18 .10000 .10000 .10000 -.03945 -.01968 .00404
H19 .10000 .10000 .10000 -.03945 -.01968 .00404
H20 .10000 .10000 .10000 -.03945 -.01968 .00404
H21 .10000 .10000 .10000 -.03945 -.01968 .00404
H23 .10000 .10000 .10000 -.03945 -.01968 .00404
H24 .10000 .10000 .10000 -.03945 -.01968 .00404
H25 .10000 .10000 .10000 -.03945 -.01968 .00404
H26 .10000 .10000 .10000 -.03945 -.01968 .00404
H27 .10000 .10000 .10000 -.03945 -.01968 .00404
H29 .10000 .10000 .10000 -.03945 -.01968 .00404
H30 .10000 .10000 .10000 -.03945 -.01968 .00404
H31 .10000 .10000 .10000 -.03945 -.01968 .00404
H32 .10000 .10000 .10000 -.03945 -.01968 .00404
H33 .10000 .10000 .10000 -.03945 -.01968 .00404
H35 .10000 .10000 .10000 -.03945 -.01968 .00404
H36 .10000 .10000 .10000 -.03945 -.01968 .00404
H37 .10000 .10000 .10000 -.03945 -.01968 .00404
H38 .10000 .10000 .10000 -.03945 -.01968 .00404
H39 .10000 .10000 .10000 -.03945 -.01968 .00404
H41 .10000 .10000 .10000 -.03945 -.01968 .00404
H42 .10000 .10000 .10000 -.03945 -.01968 .00404
H43 .10000 .10000 .10000 -.03945 -.01968 .00404
H44 .10000 .10000 .10000 -.03945 -.01968 .00404
H45 .10000 .10000 .10000 -.03945 -.01968 .00404
H47 .10000 .10000 .10000 -.03945 -.01968 .00404
H48 .10000 .10000 .10000 -.03945 -.01968 .00404
H49 .10000 .10000 .10000 -.03945 -.01968 .00404
H50 .10000 .10000 .10000 -.03945 -.01968 .00404
H51 .10000 .10000 .10000 -.03945 -.01968 .00404
H81 .10000 .10000 .10000 -.03945 -.01968 .00404
H82 .10000 .10000 .10000 -.03945 -.01968 .00404
H91 .10000 .10000 .10000 -.03945 -.01968 .00404
H92 .10000 .10000 .10000 -.03945 -.01968 .00404
H101 .10000 .10000 .10000 -.03945 -.01968 .00404
H102 .10000 .10000 .10000 -.03945 -.01968 .00404
H111 .10000 .10000 .10000 -.03945 -.01968 .00404
H112 .10000 .10000 .10000 -.03945 -.01968 .00404
H113 .10000 .10000 .10000 -.03945 -.01968 .00404
H121 .10000 .10000 .10000 -.03945 -.01968 .00404
H122 .10000 .10000 .10000 -.03945 -.01968 .00404
H131 .10000 .10000 .10000 -.03945 -.01968 .00404
H132 .10000 .10000 .10000 -.03945 -.01968 .00404
H141 .10000 .10000 .10000 -.03945 -.01968 .00404
H142 .10000 .10000 .10000 -.03945 -.01968 .00404
H151 .10000 .10000 .10000 -.03945 -.01968 .00404
H152 .10000 .10000 .10000 -.03945 -.01968 .00404
H153 .10000 .10000 .10000 -.03945 -.01968 .00404

loop_
_atom_site_label
_atom_site_fract_x
_atom_site_fract_y
_atom_site_fract_z
_atom_site_U_iso_or_equiv
_atom_site_thermal_displace_type
Cu .23099(5) .24074(5) .25189(4) .0390(7) Uani
Br .26009(5) .23488(5) .41091(4) .0508(6) Uani
S .37280(10) .09170(10) .15920(10) .055(2) Uani
P(1) .23740(10) .40460(10) .20480(10) .0380(10) Uani
P(2) .08340(10) .19280(10) .24950(10) .040(2) Uani
N(1) .4937(4) .0534(3) .2878(3) .046(5) Uani
N(2) .5439(4) -.0924(3) .1835(3) .047(5) Uani
C(1) .4771(4) .0121(4) .2126(4) .041(6) Uani
C(2) .5978(5) .0348(4) .3111(4) .040(6) Uani
C(3) .6892(6) .0260(5) .2440(4) .058(7) Uani
C(4) .7905(6) .0050(5) .2691(5) .072(8) Uani
C(5) .8009(6) -.0058(5) .3585(6) .074(9) Uani
C(6) .7072(7) .0079(6) .4254(5) .074(9) Uani
C(7) .6060(5) .0284(5) .4009(4) .057(7) Uani
C(8) .5381(5) -0.1344(5) .0954(4) .065(7) Uani
C(9) .4530(6) -0.1876(5) .1072(5) .088(9) Uani
C(10) .4299(8) -0.2113(9) .0185(7) .15(2) Uani
C(11) .3500(10) -0.216(2) .0053(9) .41(4) Uani
C(12) .6048(4) -0.1766(4) .2435(4) .049(6) Uani
C(13) .5292(5) -0.1957(4) .3273(4) .055(7) Uani
C(14) .5956(5) -0.2828(5) .3845(4) .071(7) Uani
C(15) .5244(6) -0.3095(5) .4675(4) .084(9) Uani
C(16) .2452(5) .4310(4) .0826(4) .045(6) Uani
C(17) .3149(6) .4756(5) .0312(4) .068(8) Uani
C(18) .3152(8) .4931(7) -.0596(5) .100(10) Uani
C(19) .2472(9) .4662(6) -0.1024(5) .100(10) Uani
C(20) .1771(7) .4223(6) -.0544(5) .084(9) Uani
C(21) .1765(5) .4019(5) .0394(4) .063(7) Uani
C(22) .1173(4) .5252(4) .2605(4) .038(6) Uani
C(23) .0981(5) .5362(4) .3555(4) .052(6) Uani
C(24) .0025(5) .6216(5) .4015(4) .057(7) Uani
C(25) -.0723(5) .6934(5) .3548(4) .058(7) Uani
C(26) -.0544(5) .6831(5) .2613(5) .067(7) Uani
C(27) .0415(5) .5996(5) .2131(4) .054(6) Uani
C(28) .3558(5) .4272(5) .2320(3) .041(6) Uani
C(29) .4532(5) .3375(5) .2355(4) .051(7) Uani
C(30) .5441(5) .3485(6) .2609(4) .067(8) Uani
C(31) .5370(6) .4514(7) .2824(4) .074(9) Uani
C(32) .4407(7) .5412(6) .2780(5) .079(9) Uani
C(33) .3490(5) .5311(5) .2524(4) .063(7) Uani
C(34) -.0486(4) .2734(5) .3246(4) .043(6) Uani
C(35) -.0693(5) .3797(5) .3511(4) .059(7) Uani
C(36) -0.1681(6) .4438(5) .4097(5) .075(8) Uani
C(37) -0.2456(6) .4002(6) .4430(5) .077(8) Uani
C(38) -0.2271(5) .2952(6) .4178(5) .084(9) Uani
C(39) -0.1290(5) .2324(5) .3589(5) .071(8) Uani
C(40) .1089(4) .0525(4) .2858(4) .043(6) Uani
C(41) .1327(7) .0255(5) .3710(5) .090(10) Uani
C(42) .1532(7) -.0796(6) .4028(5) .110(10) Uani
C(43) .1460(6) -0.1574(5) .3525(5) .075(9) Uani
C(44) .1223(6) -0.1322(5) .2682(5) .077(9) Uani
C(45) .1030(5) -.0278(5) .2347(4) .062(7) Uani
C(46) .0450(5) .1920(4) .1390(4) .047(7) Uani
C(47) .1292(6) .1448(6) .0636(5) .090(10) Uani
C(48) .1044(8) .1407(7) -.0214(5) .110(10) Uani
C(49) .0002(9) .1837(7) -.0351(5) .100(10) Uani
C(50) -.0832(7) .2327(8) .0364(7) .130(10) Uani
C(51) -.0612(6) .2370(6) .1239(5) .095(9) Uani
H1 .43192 .09856 .32693 .10000 Uani
H3 .68189 .03243 .17665 .10000 Uani
H4 .85814 .00095 .21910 .10000 Uani
H5 .87857 -0.02605 .37464 .10000 Uani
H6 .71394 .00338 .49270 .10000 Uani
H7 .53608 .03964 .44979 .10000 Uani
H17 .36608 .49703 .06338 .10000 Uani
H18 .37351 .52219 -0.09768 .10000 Uani
H19 .24894 .48038 -0.16953 .10000 Uani
H20 .12285 .40626 -0.08671 .10000 Uani
H21 .12644 .36393 .07539 .10000 Uani
H23 .15409 .48103 .38989 .10000 Uani
H24 -0.00960 .62838 .47053 .10000 Uani
H25 -0.14271 .75408 .38996 .10000 Uani
H26 -0.11179 .73659 .22737 .10000 Uani
H27 .05739 .59139 .14318 .10000 Uani
H29 .45846 .26051 .21850 .10000 Uani
H30 .61589 .27987 .26348 .10000 Uani
H31 .60445 .45826 .30032 .10000 Uani
H32 .43850 .61481 .29471 .10000 Uani
H33 .28002 .59878 .24802 .10000 Uani
H35 -0.01012 .41273 .32533 .10000 Uani
H36 -0.18105 .52230 .42799 .10000 Uani
H37 -0.31706 .44537 .48749 .10000 Uani
H38 -0.28448 .26201 .44353 .10000 Uani
H39 -0.11564 .15367 .33907 .10000 Uani
H41 .13426 .08553 .41216 .10000 Uani
H42 .17430 -0.09701 .46565 .10000 Uani
H43 .15866 -0.23281 .37776 .10000 Uani
H44 .11843 -0.19195 .22980 .10000 Uani
H45 .08233 -0.01015 .17159 .10000 Uani
H47 .21105 .11646 .06984 .10000 Uani
H48 .16815 .10343 -0.07549 .10000 Uani
H49 -0.01742 .18063 -0.09808 .10000 Uani
H50 -0.16782 .26749 .02897 .10000 Uani
H51 -0.12631 .27872 .17789 .10000 Uani
H81 .51464 -0.07437 .05267 .10000 Uani
H82 .60926 -0.18718 .06359 .10000 Uani
H91 .48073 -0.25852 .13475 .10000 Uani
H92 .38366 -0.14276 .14856 .10000 Uani
H101 .40360 -0.13038 -0.01304 .10000 Uani
H102 .49623 -0.24869 -0.02464 .10000 Uani
H111 .37974 -0.30978 .03752 .10000 Uani
H112 .28711 -0.19146 .04912 .10000 Uani
H113 .34150 -0.24672 -0.04695 .10000 Uani
H121 .64887 -0.24696 .21062 .10000 Uani
H122 .65895 -0.15518 .26521 .10000 Uani
H131 .48712 -0.12769 .36285 .10000 Uani
H132 .47511 -0.21777 .30758 .10000 Uani
H141 .64049 -0.34932 .34754 .10000 Uani
H142 .64842 -0.25890 .40542 .10000 Uani
H151 .48064 -0.24397 .50648 .10000 Uani
H152 .47271 -0.33439 .44860 .10000 Uani
H153 .56679 -0.36439 .50465 .10000 Uani

loop_
_atom_type_symbol
_atom_type_scat_dispersion_real
_atom_type_scat_dispersion_imag
_atom_type_scat_source
Cu .263 1.266
;
International Tables for X-ray Crystallography (1974, Vol. IV,
Tables 2.2B, 2.3.1)
;
Br -.374 2.456
;
International Tables for X-ray Crystallography (1974, Vol. IV,
Tables 2.2B, 2.3.1)
;
C .002 .002
;
International Tables for X-ray Crystallography (1974, Vol. IV,
Tables 2.2B, 2.3.1)
;
H 0 0
;
International Tables for X-ray Crystallography (1974, Vol. IV,
Tables 2.2B, 2.3.1)
;
P .09 .095
;
International Tables for X-ray Crystallography (1974, Vol. IV,
Tables 2.2B, 2.3.1)
;
N .004 .003
;
International Tables for X-ray Crystallography (1974, Vol. IV,
Tables 2.2B, 2.3.1)
;
S .11 .124
;
International Tables for X-ray Crystallography (1974, Vol. IV,
Tables 2.2B, 2.3.1)
;

loop_
_geom_angle_atom_site_label_1
_geom_angle_atom_site_label_2
_geom_angle_atom_site_label_3
_geom_angle
_geom_angle_publ_flag
S Cu Br 111.86(5) yes
S Cu P(1) 111.28(6) yes
S Cu P(2) 98.01(6) yes
S C(1) N(1) 119.6(3) yes
S C(1) N(2) 121.9(5) yes
Cu S C(1) 114.0(2) yes
Cu P(1) C(16) 117.5(2) yes
Cu P(1) C(22) 114.0(2) yes
Cu P(1) C(28) 113.5(2) yes
Cu P(2) C(34) 116.6(2) yes
Cu P(2) C(40) 112.9(2) yes
Cu P(2) C(46) 116.8(2) yes
Br Cu P(1) 103.08(5) yes
Br Cu P(2) 108.60(5) yes
N(1) C(2) C(3) 120.5(6) yes
C(1) N(1) C(2) 126.8(4) yes
C(1) N(2) C(8) 119.6(4) yes
C(1) N(2) C(12) 123.3(4) yes
P(1) Cu P(2) 124.11(6) yes
P(1) C(16) C(17) 124.9(6) yes
P(1) C(22) C(23) 117.5(4) yes
P(1) C(28) C(29) 118.6(5) yes
P(2) C(34) C(35) 119.2(5) yes
P(2) C(40) C(41) 118.4(5) yes
P(2) C(46) C(47) 118.7(5) yes
C(16) P(1) C(22) 103.7(2) no
C(16) P(1) C(28) 104.1(3) no
C(22) P(1) C(28) 102.2(3) no
C(34) P(2) C(40) 102.4(3) no
C(34) P(2) C(46) 103.9(3) no
C(40) P(2) C(46) 102.3(3) no
C(1) N(1) H1 117.2(5) no
C(2) N(1) H1 116.0(5) no
C(8) N(2) C(12) 115.6(4) no
N(1) C(1) N(2) 118.5(5) no
N(1) C(2) C(7) 119.1(5) no
C(3) C(2) C(7) 120.4(6) no
C(2) C(3) C(4) 118.9(6) no
C(2) C(3) H3 119.9(7) no
C(4) C(3) H3 121.2(6) no
C(3) C(4) C(5) 121.2(6) no
C(3) C(4) H4 118.8(7) no
C(5) C(4) H4 120.0(8) no
C(4) C(5) C(6) 119.1(8) no
C(4) C(5) H5 119.4(7) no
C(6) C(5) H5 121.5(9) no
C(5) C(6) C(7) 119.9(7) no
C(5) C(6) H6 119.3(9) no
C(7) C(6) H6 120.8(7) no
C(2) C(7) C(6) 120.3(6) no
C(2) C(7) H7 119.1(7) no
C(6) C(7) H7 120.6(6) no
N(2) C(8) C(9) 111.9(5) no
N(2) C(8) H81 111.1(6) no
N(2) C(8) H82 113.4(6) no
C(9) C(8) H81 106.7(6) no
C(9) C(8) H82 108.1(6) no
H81 C(8) H82 105.3(5) no
C(8) C(9) C(10) 112.7(7) no
C(8) C(9) H91 111.3(7) no
C(8) C(9) H92 111.0(7) no
C(10) C(9) H91 104.8(8) no
C(10) C(9) H92 111.0(8) no
H91 C(9) H92 105.8(7) no
C(9) C(10) C(11) 128.0(10) no
C(9) C(10) H101 103.1(9) no
C(9) C(10) H102 112.0(10) no
C(11) C(10) H101 87.0(10) no
C(11) C(10) H102 117.0(10) no
H101 C(10) H102 98.3(9) no
C(10) C(11) H111 88.0(10) no
C(10) C(11) H112 120(2) no
C(10) C(11) H113 127.0(10) no
H111 C(11) H112 91(2) no
H111 C(11) H113 88(2) no
H112 C(11) H113 114(2) no
N(2) C(12) C(13) 113.9(4) no
N(2) C(12) H121 111.6(5) no
N(2) C(12) H122 110.2(5) no
C(13) C(12) H121 107.9(5) no
C(13) C(12) H122 107.3(5) no
H121 C(12) H122 105.4(5) no
C(12) C(13) C(14) 111.3(4) no
C(12) C(13) H131 109.6(5) no
C(12) C(13) H132 109.0(5) no
C(14) C(13) H131 110.4(6) no
C(14) C(13) H132 109.6(6) no
H131 C(13) H132 106.8(5) no
C(13) C(14) C(15) 114.0(5) no
C(13) C(14) H141 109.9(6) no
C(13) C(14) H142 109.0(6) no
C(15) C(14) H141 108.9(6) no
C(15) C(14) H142 108.6(6) no
H141 C(14) H142 106.1(6) no
C(14) C(15) H151 110.0(6) no
C(14) C(15) H152 110.2(6) no
C(14) C(15) H153 114.1(6) no
H151 C(15) H152 107.3(7) no
H151 C(15) H153 107.0(7) no
H152 C(15) H153 107.9(7) no
P(1) C(16) C(21) 116.6(5) no
C(17) C(16) C(21) 118.4(6) no
C(16) C(17) C(18) 121.3(8) no
C(16) C(17) H17 118.3(6) no
C(18) C(17) H17 120.4(8) no
C(17) C(18) C(19) 120.8(9) no
C(17) C(18) H18 119.0(10) no
C(19) C(18) H18 119.9(7) no
C(18) C(19) C(20) 119.9(7) no
C(18) C(19) H19 119.0(10) no
C(20) C(19) H19 121.0(10) no
C(19) C(20) C(21) 120.3(9) no
C(19) C(20) H20 119.1(8) no
C(21) C(20) H20 120.6(8) no
C(16) C(21) C(20) 119.3(7) no
C(16) C(21) H21 120.2(6) no
C(20) C(21) H21 120.5(8) no
P(1) C(22) C(27) 122.8(4) no
C(23) C(22) C(27) 119.5(4) no
C(22) C(23) C(24) 119.5(5) no
C(22) C(23) H23 119.1(4) no
C(24) C(23) H23 121.4(5) no
C(23) C(24) C(25) 120.7(5) no
C(23) C(24) H24 118.2(5) no
C(25) C(24) H24 121.1(5) no
C(24) C(25) C(26) 120.2(5) no
C(24) C(25) H25 119.4(6) no
C(26) C(25) H25 120.3(6) no
C(25) C(26) C(27) 120.4(5) no
C(25) C(26) H26 119.3(5) no
C(27) C(26) H26 120.3(6) no
C(22) C(27) C(26) 119.6(5) no
C(22) C(27) H27 118.7(4) no
C(26) C(27) H27 121.7(5) no
P(1) C(28) C(33) 122.2(4) no
C(29) C(28) C(33) 119.2(7) no
C(28) C(29) C(30) 121.4(6) no
C(28) C(29) H29 118.8(7) no
C(30) C(29) H29 119.8(5) no
C(29) C(30) C(31) 119.5(6) no
C(29) C(30) H30 119.9(7) no
C(31) C(30) H30 120.6(8) no
C(30) C(31) C(32) 119.3(8) no
C(30) C(31) H31 118.6(6) no
C(32) C(31) H31 122.1(9) no
C(31) C(32) C(33) 121.7(8) no
C(31) C(32) H32 116.9(9) no
C(33) C(32) H32 121.4(6) no
C(28) C(33) C(32) 118.8(5) no
C(28) C(33) H33 121.2(7) no
C(32) C(33) H33 120.0(7) no
P(2) C(34) C(39) 122.9(5) no
C(35) C(34) C(39) 117.9(5) no
C(34) C(35) C(36) 121.3(7) no
C(34) C(35) H35 119.1(5) no
C(36) C(35) H35 119.6(6) no
C(35) C(36) C(37) 119.3(7) no
C(35) C(36) H36 119.4(8) no
C(37) C(36) H36 121.2(6) no
C(36) C(37) C(38) 120.6(6) no
C(36) C(37) H37 120.1(8) no
C(38) C(37) H37 119.4(8) no
C(37) C(38) C(39) 119.7(7) no
C(37) C(38) H38 120.6(6) no
C(39) C(38) H38 119.6(8) no
C(34) C(39) C(38) 121.2(6) no
C(34) C(39) H39 119.0(5) no
C(38) C(39) H39 119.7(7) no
P(2) C(40) C(45) 124.7(5) no
C(41) C(40) C(45) 116.9(6) no
C(40) C(41) C(42) 121.4(7) no
C(40) C(41) H41 118.5(6) no
C(42) C(41) H41 120.1(7) no
C(41) C(42) C(43) 121.2(7) no
C(41) C(42) H42 118.6(9) no
C(43) C(42) H42 120.2(8) no
C(42) C(43) C(44) 118.2(7) no
C(42) C(43) H43 120.0(8) no
C(44) C(43) H43 121.8(8) no
C(43) C(44) C(45) 121.3(7) no
C(43) C(44) H44 117.9(7) no
C(45) C(44) H44 120.7(7) no
C(40) C(45) C(44) 120.9(6) no
C(40) C(45) H45 119.4(6) no
C(44) C(45) H45 119.6(7) no
P(2) C(46) C(51) 124.7(4) no
C(47) C(46) C(51) 116.6(6) no
C(46) C(47) C(48) 120.9(7) no
C(46) C(47) H47 119.8(7) no
C(48) C(47) H47 119.2(6) no
C(47) C(48) C(49) 122.0(7) no
C(47) C(48) H48 119.2(8) no
C(49) C(48) H48 118.8(8) no
C(48) C(49) C(50) 118.4(9) no
C(48) C(49) H49 121.5(8) no
C(50) C(49) H49 120.0(10) no
C(49) C(50) C(51) 121.1(8) no
C(49) C(50) H50 121.0(10) no
C(51) C(50) H50 117.7(7) no
C(46) C(51) C(50) 120.9(6) no
C(46) C(51) H51 118.9(7) no
C(50) C(51) H51 120.1(7) no

loop_
_geom_bond_atom_site_label_1
_geom_bond_atom_site_label_2
_geom_bond_distance
_geom_bond_publ_flag
Cu S 2.3670(10) yes
Cu Br 2.4690(10) yes
Cu P(1) 2.279(2) yes
Cu P(2) 2.284(2) yes
S C(1) 1.691(5) yes
N(1) C(2) 1.411(8) yes
N(2) C(8) 1.474(8) yes
N(2) C(12) 1.477(7) yes
P(1) C(16) 1.831(6) yes
P(1) C(22) 1.831(4) yes
P(1) C(28) 1.827(7) yes
C(1) N(1) 1.359(8) yes
C(1) N(2) 1.347(6) yes
P(2) C(34) 1.816(5) yes
P(2) C(40) 1.830(6) yes
P(2) C(46) 1.819(7) yes
Cu P(2) 2.284(2) no
P(1) C(22) 1.831(4) no
P(2) C(34) 1.816(5) no
N(1) H1 .906(4) no
N(2) C(1) 1.347(6) no
C(2) C(3) 1.377(9) no
C(2) C(7) 1.362(9) no
C(3) C(4) 1.380(10) no
C(3) H3 1.025(6) no
C(4) C(5) 1.360(10) no
C(4) H4 1.030(7) no
C(5) C(6) 1.380(10) no
C(5) H5 1.029(9) no
C(6) C(7) 1.380(10) no
C(6) H6 1.022(7) no
C(7) H7 1.021(6) no
C(8) C(9) 1.530(10) no
C(8) H81 .987(6) no
C(8) H82 .965(5) no
C(9) C(10) 1.490(10) no
C(9) H91 .970(7) no
C(9) H92 .975(6) no
C(10) C(11) 1.14(2) no
C(10) H101 1.100(10) no
C(10) H102 .943(9) no
C(11) H111 1.25(2) no
C(11) H112 .900(10) no
C(11) H113 .94(2) no
C(12) C(13) 1.518(8) no
C(12) H121 .972(5) no
C(12) H122 .979(7) no
C(13) C(14) 1.497(8) no
C(13) H131 .964(5) no
C(13) H132 .969(7) no
C(14) C(15) 1.520(9) no
C(14) H141 .964(6) no
C(14) H142 .977(8) no
C(15) H151 .968(6) no
C(15) H152 .957(9) no
C(15) H153 .957(6) no
C(16) C(17) 1.380(10) no
C(16) C(21) 1.380(10) no
C(17) C(18) 1.360(10) no
C(17) H17 1.029(8) no
C(18) C(19) 1.36(2) no
C(18) H18 1.050(10) no
C(19) C(20) 1.360(10) no
C(19) H19 1.009(7) no
C(20) C(21) 1.410(10) no
C(20) H20 1.030(10) no
C(21) H21 1.039(7) no
C(22) C(23) 1.391(8) no
C(22) C(27) 1.384(7) no
C(23) C(24) 1.394(7) no
C(23) H23 1.018(5) no
C(24) C(25) 1.356(8) no
C(24) H24 1.012(6) no
C(25) C(26) 1.371(9) no
C(25) H25 1.019(5) no
C(26) C(27) 1.395(7) no
C(26) H26 1.015(6) no
C(27) H27 1.024(5) no
C(28) C(29) 1.374(7) no
C(28) C(33) 1.380(10) no
C(29) C(30) 1.390(10) no
C(29) H29 1.032(7) no
C(30) C(31) 1.370(10) no
C(30) H30 1.029(6) no
C(31) C(32) 1.370(10) no
C(31) H31 1.017(9) no
C(32) C(33) 1.400(10) no
C(32) H32 1.003(9) no
C(33) H33 1.006(5) no
C(34) C(35) 1.381(9) no
C(34) C(39) 1.380(10) no
C(35) C(36) 1.388(8) no
C(35) H35 1.043(7) no
C(36) C(37) 1.370(10) no
C(36) H36 1.023(7) no
C(37) C(38) 1.370(10) no
C(37) H37 1.015(6) no
C(38) C(39) 1.381(8) no
C(38) H38 1.025(9) no
C(39) H39 1.030(7) no
C(40) C(41) 1.368(9) no
C(40) C(45) 1.370(10) no
C(41) C(42) 1.390(10) no
C(41) H41 1.032(8) no
C(42) C(43) 1.340(10) no
C(42) H42 1.021(8) no
C(43) C(44) 1.350(10) no
C(43) H43 1.014(7) no
C(44) C(45) 1.393(9) no
C(44) H44 1.017(8) no
C(45) H45 1.023(6) no
C(46) C(47) 1.382(8) no
C(46) C(51) 1.350(10) no
C(47) C(48) 1.380(10) no
C(47) H47 1.019(7) no
C(48) C(49) 1.320(10) no
C(48) H48 1.021(7) no
C(49) C(50) 1.340(10) no
C(49) H49 1.016(9) no
C(50) C(51) 1.400(10) no
C(50) H50 1.055(9) no
C(51) H51 1.040(6) no
